data_7700638
loop_
_publ_author_name
'Khan, M. Shahnawaz'
'Khalid, Mohd'
'Ahmad, M. Shahwaz'
'Shahid, M.'
'Ahmad, Musheer'

_publ_section_title
;
 Three-in-one is really better: exploring the sensing and adsorption
 properties in a newly designed metal-organic system incorporating a
 copper(ii) ion.
;
_journal_issue 34
_journal_name_full 'Dalton transactions (Cambridge, England : 2003)'
_journal_page_first 12918
_journal_page_last 12932
_journal_paper_doi 10.1039/c9dt02578b
_journal_volume 48
_journal_year 2019
_chemical_formula_moiety 'C7 H5 Cu N2 O S'
_chemical_formula_sum 'C7 H5 Cu N2 O S'
_chemical_formula_weight 228.74
_space_group_crystal_system monoclinic
_space_group_IT_number 14
_space_group_name_Hall '-P 2ybc'
_space_group_name_H-M_alt 'P 1 21/c 1'
_symmetry_Int_Tables_number 14
_symmetry_space_group_name_Hall '-P 2ybc'
_symmetry_space_group_name_H-M 'P 1 21/c 1'
_atom_sites_solution_primary direct
_audit_creation_date 2019-03-07
_audit_creation_method
;
Olex2 1.2
(compiled 2018.05.29 svn.r3508 for OlexSys, GUI svn.r5506)
;
_audit_update_record
;
2019-05-23 deposited with the CCDC.    2019-07-23 downloaded from the CCDC.
;
_cell_angle_alpha 90
_cell_angle_beta 110.017(3)
_cell_angle_gamma 90
_cell_formula_units_Z 4
_cell_length_a 8.0643(7)
_cell_length_b 12.4688(10)
_cell_length_c 8.4994(7)
_cell_measurement_reflns_used 4058
_cell_measurement_temperature 100(2)
_cell_measurement_theta_max 28.00
_cell_measurement_theta_min 3.25
_cell_volume 803.01(12)
_computing_cell_refinement 'SAINT V8.38A (?, 2016)'
_computing_data_reduction 'SAINT V8.38A (?, 2016)'
_computing_molecular_graphics 'Olex2 (Dolomanov et al., 2009)'
_computing_publication_material 'Olex2 (Dolomanov et al., 2009)'
_computing_structure_refinement 'olex2.refine (Bourhis et al., 2015)'
_computing_structure_solution 'SIR97 (Burla et al.,  2007)'
_diffrn_ambient_temperature 100(2)
_diffrn_measured_fraction_theta_full 0.9993
_diffrn_measured_fraction_theta_max 0.9993
_diffrn_measurement_device_type 'Bruker APEX-II CCD'
_diffrn_measurement_method '\f and \w scans'
_diffrn_radiation_type 'Mo K\a'
_diffrn_radiation_wavelength 0.71073
_diffrn_reflns_av_R_equivalents 0.0735
_diffrn_reflns_av_unetI/netI 0.0513
_diffrn_reflns_limit_h_max 10
_diffrn_reflns_limit_h_min -10
_diffrn_reflns_limit_k_max 16
_diffrn_reflns_limit_k_min -16
_diffrn_reflns_limit_l_max 11
_diffrn_reflns_limit_l_min -11
_diffrn_reflns_number 12368
_diffrn_reflns_theta_full 25.0343
_diffrn_reflns_theta_max 25.03
_diffrn_reflns_theta_min 3.03
_diffrn_standards_number 0
_exptl_absorpt_coefficient_mu 2.923
_exptl_absorpt_correction_T_max 0.7457
_exptl_absorpt_correction_T_min 0.6394
_exptl_absorpt_correction_type multi-scan
_exptl_absorpt_process_details
;
SADABS-2016/2 (Bruker,2016/2) was used for absorption correction.
wR2(int) was 0.0764 before and 0.0591 after correction.
The Ratio of minimum to maximum transmission is 0.8574.
The \l/2 correction factor is Not present.
;
_exptl_crystal_colour blue
_exptl_crystal_colour_primary blue
_exptl_crystal_density_diffrn 1.8919
_exptl_crystal_description block
_exptl_crystal_F_000 457.9676
_exptl_crystal_size_max 0.34
_exptl_crystal_size_mid 0.22
_exptl_crystal_size_min 0.15
_refine_diff_density_max 0.8682
_refine_diff_density_min -0.8253
_refine_diff_density_rms 0.1661
_refine_ls_d_res_high 0.8398
_refine_ls_d_res_low 6.7249
_refine_ls_goodness_of_fit_ref 1.0737
_refine_ls_hydrogen_treatment mixed
_refine_ls_matrix_type full
_refine_ls_number_constraints 10
_refine_ls_number_parameters 109
_refine_ls_number_reflns 1422
_refine_ls_number_restraints 0
_refine_ls_restrained_S_all 1.0737
_refine_ls_R_factor_all 0.0509
_refine_ls_R_factor_gt 0.0407
_refine_ls_shift/su_max 0.0005
_refine_ls_shift/su_mean 0.0001
_refine_ls_structure_factor_coef Fsqd
_refine_ls_weighting_details 'w=1/[\s^2^(Fo^2^)+(0.0298P)^2^+3.6151P] where P=(Fo^2^+2Fc^2^)/3'
_refine_ls_weighting_scheme calc
_refine_ls_wR_factor_gt 0.0858
_refine_ls_wR_factor_ref 0.0912
_reflns_Friedel_coverage 0.0
_reflns_limit_h_max 9
_reflns_limit_h_min -9
_reflns_limit_k_max 14
_reflns_limit_k_min 0
_reflns_limit_l_max 10
_reflns_limit_l_min 0
_reflns_number_gt 1239
_reflns_number_total 1422
_reflns_threshold_expression I>=2u(I)
_cod_data_source_file c9dt02578b2.cif
_cod_data_source_block m52_0m
_cod_depositor_comments 'Adding full bibliography for 7700638.cif.'
_cod_database_code 7700638
_olex2_refinement_description
;
1. Fixed Uiso
 At 1.2 times of:
  All C(H) groups
2.a Aromatic/amide H refined with riding coordinates:
 C1(H1), C3(H3), C4(H4), C5(H5), C6(H6)
;
_olex2_submission_special_instructions 'No special instructions were received'

loop_
_space_group_symop_id
_space_group_symop_operation_xyz
1 x,y,z
2 -x,y+1/2,-z+1/2
3 -x,-y,-z
4 x,-y-1/2,z-1/2

loop_
_atom_site_label
_atom_site_type_symbol
_atom_site_fract_x
_atom_site_fract_y
_atom_site_fract_z
_atom_site_U_iso_or_equiv
_atom_site_adp_type
_atom_site_occupancy
_atom_site_refinement_flags_posn
Cu1 Cu 0.00538(7) 0.38462(4) 0.05235(7) 0.01466(19) Uani 1.000000 .
S1 S 0.22866(16) 0.42970(9) 0.40023(15) 0.0187(3) Uani 1.000000 .
O1 O -0.1243(4) 0.5145(2) 0.0448(4) 0.0188(7) Uani 1.000000 .
N1 N -0.1774(5) 0.3263(3) 0.1357(4) 0.0128(8) Uani 1.000000 .
N2 N 0.1139(5) 0.2455(3) 0.5171(5) 0.0179(9) Uani 1.000000 .
C7 C 0.1627(6) 0.3219(4) 0.4682(5) 0.0138(9) Uani 1.000000 .
C1 C -0.2294(6) 0.5153(4) 0.1435(6) 0.0196(10) Uani 1.000000 .
H1 H -0.2650(6) 0.5764(4) 0.1861(6) 0.0235(13) Uiso 1.000000 R
C2 C -0.2773(6) 0.4023(4) 0.1713(5) 0.0144(10) Uani 1.000000 .
C3 C -0.4127(6) 0.3759(4) 0.2301(6) 0.0186(10) Uani 1.000000 .
H3 H -0.4795(6) 0.4296(4) 0.2556(6) 0.0223(12) Uiso 1.000000 R
C4 C -0.4475(6) 0.2699(4) 0.2505(6) 0.0191(10) Uani 1.000000 .
H4 H -0.5381(6) 0.2511(4) 0.2894(6) 0.0229(12) Uiso 1.000000 R
C5 C -0.3452(6) 0.1914(4) 0.2121(6) 0.0198(10) Uani 1.000000 .
H5 H -0.3670(6) 0.1192(4) 0.2238(6) 0.0237(13) Uiso 1.000000 R
C6 C -0.2118(6) 0.2224(4) 0.1567(5) 0.0159(10) Uani 1.000000 .
H6 H -0.1423(6) 0.1698(4) 0.1326(5) 0.0191(12) Uiso 1.000000 R

loop_
_atom_site_aniso_label
_atom_site_aniso_U_11
_atom_site_aniso_U_22
_atom_site_aniso_U_33
_atom_site_aniso_U_12
_atom_site_aniso_U_13
_atom_site_aniso_U_23
Cu1 0.0208(3) 0.0104(3) 0.0164(3) 0.0048(2) 0.0110(2) 0.0016(2)
S1 0.0225(6) 0.0148(6) 0.0210(6) -0.0055(5) 0.0105(5) 0.0019(5)
O1 0.0290(19) 0.0101(16) 0.0260(18) 0.0074(14) 0.0205(15) 0.0057(13)
N1 0.017(2) 0.013(2) 0.0058(17) -0.0008(15) 0.0001(15) -0.0013(14)
N2 0.019(2) 0.015(2) 0.020(2) -0.0025(16) 0.0066(17) -0.0003(16)
C7 0.013(2) 0.014(2) 0.012(2) 0.0002(18) 0.0013(18) -0.0046(18)
C1 0.026(3) 0.012(2) 0.027(3) 0.004(2) 0.017(2) -0.000(2)
C2 0.016(2) 0.016(2) 0.010(2) 0.0044(18) 0.0023(18) 0.0021(18)
C3 0.017(2) 0.020(3) 0.017(2) 0.005(2) 0.0038(19) -0.001(2)
C4 0.016(2) 0.023(3) 0.020(2) -0.0040(19) 0.008(2) -0.001(2)
C5 0.024(3) 0.016(2) 0.016(2) -0.007(2) 0.003(2) -0.0025(19)
C6 0.020(2) 0.011(2) 0.016(2) -0.0000(18) 0.0046(19) -0.0042(18)

loop_
_atom_type_symbol
_atom_type_scat_dispersion_real
_atom_type_scat_dispersion_imag
_atom_type_scat_Cromer_Mann_a1
_atom_type_scat_Cromer_Mann_a2
_atom_type_scat_Cromer_Mann_a3
_atom_type_scat_Cromer_Mann_a4
_atom_type_scat_Cromer_Mann_b1
_atom_type_scat_Cromer_Mann_b2
_atom_type_scat_Cromer_Mann_b3
_atom_type_scat_Cromer_Mann_b4
_atom_type_scat_Cromer_Mann_c
_atom_type_scat_source
_atom_type_scat_dispersion_source
C 0.00347 0.00161 2.31000 1.02000 1.58860 0.86500 20.84390 10.20750 0.56870 51.65120 0.215599998832 'International Tables Volume C Table 6.1.1.4 (pp. 500-502)' 'Henke, Gullikson and Davis, At. Data and Nucl. Data Tables, 1993, 54, 2'
H 0.00000 0.00000 0.49300 0.32291 0.14019 0.04081 10.51090 26.12570 3.14236 57.79970 0.0030380000826 'International Tables Volume C Table 6.1.1.4 (pp. 500-502)' 'Henke, Gullikson and Davis, At. Data and Nucl. Data Tables, 1993, 54, 2'
O 0.01158 0.00611 3.04850 2.28680 1.54630 0.86700 13.27710 5.70110 0.32390 32.90890 0.250800013542 'International Tables Volume C Table 6.1.1.4 (pp. 500-502)' 'Henke, Gullikson and Davis, At. Data and Nucl. Data Tables, 1993, 54, 2'
N 0.00653 0.00323 12.21260 3.13220 2.01250 1.16630 0.00570 9.89330 28.99750 0.58260 -11.5290002823 'International Tables Volume C Table 6.1.1.4 (pp. 500-502)' 'Henke, Gullikson and Davis, At. Data and Nucl. Data Tables, 1993, 54, 2'
S 0.12424 0.12443 6.90530 5.20340 1.43790 1.58630 1.46790 22.21510 0.25360 56.17200 0.866900026798 'International Tables Volume C Table 6.1.1.4 (pp. 500-502)' 'Henke, Gullikson and Davis, At. Data and Nucl. Data Tables, 1993, 54, 2'
Cu 0.34125 1.28947 13.33800 7.16760 5.61580 1.67350 3.58280 0.24700 11.39660 64.81260 1.19099998474 'International Tables Volume C Table 6.1.1.4 (pp. 500-502)' 'Henke, Gullikson and Davis, At. Data and Nucl. Data Tables, 1993, 54, 2'

loop_
_geom_angle_atom_site_label_1
_geom_angle_atom_site_label_2
_geom_angle_atom_site_label_3
_geom_angle
_geom_angle_site_symmetry_1
_geom_angle_site_symmetry_3
N1 Cu1 O1 158.83(14) . 3_565
N1 Cu1 O1 81.85(14) . .
N2 Cu1 O1 99.46(15) 4_565 3_565
N2 Cu1 O1 169.68(15) 4_565 .
N2 Cu1 N1 100.41(16) 4_565 .
C1 O1 Cu1 138.8(3) . 3_565
C1 O1 Cu1 115.3(3) . .
C2 N1 Cu1 113.5(3) . .
C6 N1 Cu1 127.7(3) . .
C6 N1 C2 118.8(4) . .
C7 N2 Cu1 168.7(4) . 4_566
N2 C7 S1 179.2(4) . .
C2 C1 O1 109.5(4) . .
C1 C2 N1 114.8(4) . .
C3 C2 N1 121.4(4) . .
C3 C2 C1 123.8(4) . .
C4 C3 C2 119.6(4) . .
C5 C4 C3 119.0(4) . .
C6 C5 C4 118.8(4) . .
C5 C6 N1 122.5(4) . .

loop_
_geom_bond_atom_site_label_1
_geom_bond_atom_site_label_2
_geom_bond_distance
_geom_bond_site_symmetry_2
Cu1 Cu1 3.0041(11) 3_565
Cu1 O1 1.917(3) .
Cu1 O1 1.930(3) 3_565
Cu1 N1 1.980(4) .
Cu1 N2 1.915(4) 4_565
S1 C7 1.622(5) .
O1 C1 1.381(5) .
N1 C2 1.344(6) .
N1 C6 1.349(6) .
N2 C7 1.161(6) .
C1 C2 1.502(6) .
C2 C3 1.387(6) .
C3 C4 1.374(7) .
C4 C5 1.389(7) .
C5 C6 1.370(7) .
